data_4127528
loop_
_publ_author_name
'Song, Fangyuan'
'Al-Ameed, Karrar'
'Schilling, Mauro'
'Fox, Thomas'
'Luber, Sandra'
'Patzke, Greta R.'

_publ_section_title
;
 Mechanistically Driven Control over Cubane Oxo Cluster Catalysts.
;
_journal_issue 22
_journal_name_full 'Journal of the American Chemical Society'
_journal_page_first 8846
_journal_page_last 8857
_journal_paper_doi 10.1021/jacs.9b01356
_journal_volume 141
_journal_year 2019
_chemical_formula_moiety 'C48 H46 Co1.64 N8 Ni2.36 O14, 2(F6 P)'
_chemical_formula_sum 'C48 H46 Co1.66 F12 N8 Ni2.34 O14 P2'
_chemical_formula_weight 1484.07
_space_group_crystal_system triclinic
_space_group_IT_number 2
_space_group_name_Hall '-P 1'
_space_group_name_H-M_alt 'P -1'
_symmetry_space_group_name_Hall '-P 1'
_symmetry_space_group_name_H-M 'P -1'
_atom_sites_solution_hydrogens mixed
_audit_creation_date 2019-01-16
_audit_creation_method
;
Olex2 1.2
(compiled 2018.05.29 svn.r3508 for OlexSys, GUI svn.r5506)
;
_cell_angle_alpha 88.324(2)
_cell_angle_beta 73.699(2)
_cell_angle_gamma 64.454(3)
_cell_formula_units_Z 2
_cell_length_a 12.2745(3)
_cell_length_b 13.3722(4)
_cell_length_c 19.5727(4)
_cell_measurement_reflns_used 23362
_cell_measurement_temperature 183.00(10)
_cell_measurement_theta_max 31.0840
_cell_measurement_theta_min 3.3350
_cell_volume 2766.35(15)
_computing_cell_refinement 'CrysAlisPro 1.171.39.9b (Rigaku OD, 2015)'
_computing_data_collection 'CrysAlisPro 1.171.39.9b (Rigaku OD, 2015)'
_computing_data_reduction 'CrysAlisPro 1.171.39.9b (Rigaku OD, 2015)'
_computing_molecular_graphics 'Olex2 (Dolomanov et al., 2009)'
_computing_publication_material 'Olex2 (Dolomanov et al., 2009)'
_computing_structure_refinement 'ShelXL (Sheldrick, 2015)'
_diffrn_ambient_environment N~2~
_diffrn_ambient_temperature 183.00(10)
_diffrn_detector 'CCD plate'
_diffrn_detector_type 'Pilatus 200K'
_diffrn_measured_fraction_theta_full 0.999
_diffrn_measured_fraction_theta_max 0.993
_diffrn_measurement_details
;
List of Runs (angles in degrees, time in seconds):

  # Type    Start    End  Width  t~exp~   \w     \q     \k     \f   Frames
--------------------------------------------------------------------------
  1  \w    -12.00  80.00   0.50   40.00    --    6.20  57.00-120.00  184
  2  \w     38.00  87.00   0.50   40.00    --    6.20 178.00  30.00   98
  3  \w     38.00  87.00   0.50   40.00    --    6.20 178.00  60.00   98
  4  \w    -19.00  81.00   0.50   40.00    --    6.20  77.00  90.00  200
  5  \w    -25.00  67.00   0.50   40.00    --   -7.14  57.00  60.00  184
  6  \w    -25.00  55.00   0.50   40.00    --   -7.14  57.00   0.00  160
  7  \w    -35.00  25.00   0.50   40.00    --   -7.14  84.00 177.00  120
  8  \w    -87.00  10.00   0.50   40.00    --   -7.14 -38.00 -30.00  194
  9  \w    -27.00  42.00   0.50   40.00    --    6.20 -99.00 -60.00  138
 10  \w    -27.00  29.00   0.50   40.00    --   -7.14 -99.00-120.00  112
 11  \w    -27.00  42.00   0.50   40.00    --    6.20 -99.00 150.00  138
;
_diffrn_measurement_device 'four-circle diffractometer'
_diffrn_measurement_device_type 'XtaLAB Synergy, Dualflex, Pilatus 200K'
_diffrn_measurement_method '\w scans'
_diffrn_orient_matrix_type 'CrysAlisPro convention (1999,Acta A55,543-557)'
_diffrn_orient_matrix_UB_11 -0.0385676000
_diffrn_orient_matrix_UB_12 -0.0270557000
_diffrn_orient_matrix_UB_13 0.0153385000
_diffrn_orient_matrix_UB_21 0.0325075000
_diffrn_orient_matrix_UB_22 -0.0414928000
_diffrn_orient_matrix_UB_23 -0.0298783000
_diffrn_orient_matrix_UB_31 0.0445650000
_diffrn_orient_matrix_UB_32 -0.0326291000
_diffrn_orient_matrix_UB_33 0.0179677000
_diffrn_radiation_monochromator mirror
_diffrn_radiation_probe x-ray
_diffrn_radiation_type MoK\a
_diffrn_radiation_wavelength 0.71073
_diffrn_reflns_av_unetI/netI 0.0179
_diffrn_reflns_Laue_measured_fraction_full 0.999
_diffrn_reflns_Laue_measured_fraction_max 0.993
_diffrn_reflns_limit_h_max 15
_diffrn_reflns_limit_h_min -15
_diffrn_reflns_limit_k_max 16
_diffrn_reflns_limit_k_min -16
_diffrn_reflns_limit_l_max 24
_diffrn_reflns_limit_l_min -24
_diffrn_reflns_number 20297
_diffrn_reflns_point_group_measured_fraction_full 0.999
_diffrn_reflns_point_group_measured_fraction_max 0.993
_diffrn_reflns_theta_full 25.242
_diffrn_reflns_theta_max 26.356
_diffrn_reflns_theta_min 2.180
_diffrn_source 'micro-focus sealed X-ray tube'
_diffrn_source_type 'PhotonJet (Mo) X-ray Source'
_exptl_absorpt_coefficient_mu 1.445
_exptl_absorpt_correction_T_max 1.00000
_exptl_absorpt_correction_T_min 0.77428
_exptl_absorpt_correction_type multi-scan
_exptl_absorpt_process_details
;
CrysAlisPro 1.171.39.9b (Rigaku Oxford Diffraction, 2015)
Empirical absorption correction using spherical harmonics,
 implemented in SCALE3 ABSPACK scaling algorithm.
;
_exptl_crystal_colour 'clear dark blue'
_exptl_crystal_colour_lustre clear
_exptl_crystal_colour_modifier dark
_exptl_crystal_colour_primary blue
_exptl_crystal_density_diffrn 1.782
_exptl_crystal_description hexagonal
_exptl_crystal_F_000 1501
_exptl_crystal_size_max 0.19
_exptl_crystal_size_mid 0.135
_exptl_crystal_size_min 0.121
_refine_diff_density_max 1.455
_refine_diff_density_min -1.028
_refine_diff_density_rms 0.134
_refine_ls_extinction_method none
_refine_ls_goodness_of_fit_ref 1.053
_refine_ls_hydrogen_treatment mixed
_refine_ls_matrix_type full
_refine_ls_number_parameters 902
_refine_ls_number_reflns 20297
_refine_ls_number_restraints 443
_refine_ls_restrained_S_all 1.104
_refine_ls_R_factor_all 0.0734
_refine_ls_R_factor_gt 0.0601
_refine_ls_shift/su_max 0.001
_refine_ls_shift/su_mean 0.000
_refine_ls_structure_factor_coef Fsqd
_refine_ls_weighting_details 'w=1/[\s^2^(Fo^2^)+(0.1205P)^2^+3.0868P] where P=(Fo^2^+2Fc^2^)/3'
_refine_ls_weighting_scheme calc
_refine_ls_wR_factor_gt 0.1749
_refine_ls_wR_factor_ref 0.1896
_reflns_Friedel_coverage 0.000
_reflns_number_gt 16164
_reflns_number_total 20297
_reflns_threshold_expression 'I > 2\s(I)'
_cod_data_source_file ja9b01356_si_002.cif
_cod_data_source_block 1891350(2-CoxNi4-x-PF6_twin1_hklf5_02)
_cod_original_cell_volume 2766.35(14)
_cod_database_code 4127528
_shelx_shelxl_version_number 2018/3
_chemical_oxdiff_formula 'C48 F12 N8 Co4 O14 P2'
_shelx_space_group_comment
;
The symmetry employed for this shelxl refinement is uniquely defined
by the following loop, which should always be used as a source of
symmetry information in preference to the above space-group names.
They are only intended as comments.
;
_shelx_estimated_absorpt_t_max 0.845
_shelx_estimated_absorpt_t_min 0.771
_olex2_refinement_description
;
1. Twinned data refinement
 Scales: 0.8336(7)
 0.1664(7)
2. Fixed Uiso
 At 1.2 times of:
  All C(H) groups
 At 1.5 times of:
  All C(H,H,H) groups
3. Shared sites
{Co3, Ni3}
{Co4, Ni4}
{Co1, Ni1}
{Co2, Ni2}
4. Restrained distances
 F10A-F8A
 2.1 with sigma of 0.04
 F9B-F12B
 2.1 with sigma of 0.04
 F11B-F12B
 2.1 with sigma of 0.04
 F7B-F12B
 2.1 with sigma of 0.04
 F10B-F11B
 2.1 with sigma of 0.04
 F7A-F12A
 2.1 with sigma of 0.04
 F12A-F8A
 2.1 with sigma of 0.04
 F12A-F9A
 2.1 with sigma of 0.04
 F7A-F9A
 2.1 with sigma of 0.04
 F11A-F12A
 2.1 with sigma of 0.04
 F12A-F7A
 2.2 with sigma of 0.04
 P1-F4A \\sim P1-F4B \\sim P1-F5A \\sim P1-F5B \\sim P1-F6A \\sim P1-F3B \\sim
P1-F1 \\sim P1-F2 \\sim P1-F3A
 \\sim P1-F6B
 with sigma of 0.005
 P2-F9B \\sim P2-F9A \\sim P2-F7B \\sim P2-F7A \\sim P2-F10A \\sim P2-F10B
\\sim P2-F8B \\sim P2-F11A \\sim P2-
 F12B \\sim P2-F12A \\sim P2-F11B \\sim P2-F8A
 with sigma of 0.005
5. Uiso/Uaniso restraints and constraints
F7A \\sim F7B \\sim F8A \\sim F8B \\sim F9A \\sim F9B \\sim F10A \\sim F10B
\\sim F11A \\sim F11B \\sim F12A \\sim F12B: within 1.9A with sigma of 0.006
and sigma for terminal atoms of 0.006
Uanis(Co3) = Uanis(Ni3)
Uanis(Co4) = Uanis(Ni4)
Uanis(Co1) = Uanis(Ni1)
Uanis(Co2) = Uanis(Ni2)
6. Rigid body (RIGU) restrains
 P1, F1, F2, F3A, F3B, F4A, F4B, F5A, F5B, F6A, F6B
 with sigma for 1-2 distances of 0.002 and sigma for 1-3 distances of 0.004
 P2, F7A, F7B, F8A, F8B, F9A, F9B, F10A, F10B, F11A, F11B, F12A, F12B
 with sigma for 1-2 distances of 0.002 and sigma for 1-3 distances of 0.004
7. Others
 Sof(F3B)=Sof(F4B)=Sof(F5B)=Sof(F6B)=1-FVAR(1)
 Sof(F3A)=Sof(F4A)=Sof(F5A)=Sof(F6A)=FVAR(1)
 Sof(F7A)=Sof(F8A)=Sof(F9A)=Sof(F10A)=Sof(F11A)=Sof(F12B)=1-FVAR(2)
 Sof(F7B)=Sof(F8B)=Sof(F9B)=Sof(F10B)=Sof(F11B)=Sof(F12A)=FVAR(2)
 Fixed Sof: Co1(0.44) Co2(0.44) Co3(0.38) Co4(0.38) Ni1(0.56) Ni2(0.56)
 Ni3(0.62) Ni4(0.62)
8.a Rotating group:
 O11(H11A,H11B), O14(H14A,H14B)
8.b Aromatic/amide H refined with riding coordinates:
 C1(H1), C2(H2), C3(H3), C4(H4), C8(H8A), C9(H9), C10(H10), C11(H11), C12(H12),
  C13(H13), C14(H14), C15(H15), C19(H19), C20(H20), C21(H21), C22(H22),
 C23(H23), C24(H24), C25(H25), C26(H26), C30(H30), C31(H31), C32(H32), C33(H33),
  C34(H34), C35(H35), C36(H36), C37(H37), C41(H41), C42(H42), C43(H43), C44(H44)
8.c Idealised Me refined as rotating group:
 C46(H46A,H46B,H46C), C48(H48A,H48B,H48C)
8.d Idealised tetrahedral OH refined as rotating group:
 O5(H5), O6(H6), O7(H7), O8(H8)
;
_olex2_submission_special_instructions 'No special instructions were received'
_oxdiff_exptl_absorpt_empirical_details
;
Empirical correction (ABSPACK) includes:
- Absorption correction using spherical harmonics
- Frame scaling
;
_oxdiff_exptl_absorpt_empirical_full_max 1.517
_oxdiff_exptl_absorpt_empirical_full_min 0.641
_oxdiff_twin_integration_method simultaneous
_oxdiff_twin_items 2
_twin_special_details
;
Component 2 rotated by -179.9887\% 
 around [0.82 0.41 0.41] (reciprocal) or [1.00 0.03 0.02] (direct)
;

loop_
_space_group_symop_operation_xyz
'x, y, z'
'-x, -y, -z'

loop_
_atom_site_label
_atom_site_type_symbol
_atom_site_fract_x
_atom_site_fract_y
_atom_site_fract_z
_atom_site_U_iso_or_equiv
_atom_site_adp_type
_atom_site_occupancy
_atom_site_site_symmetry_order
_atom_site_calc_flag
_atom_site_refinement_flags_posn
_atom_site_refinement_flags_adp
_atom_site_refinement_flags_occupancy
_atom_site_disorder_assembly
_atom_site_disorder_group
Co1 Co -0.42988(5) -0.70267(5) -0.82243(3) 0.02540(16) Uani 0.44 1 d . . P A 1
Co2 Co -0.47736(6) -0.77347(5) -0.66281(3) 0.02548(16) Uani 0.44 1 d . . P A 1
Co3 Co -0.71467(5) -0.61726(5) -0.72365(3) 0.02235(15) Uani 0.38 1 d . . P A 1
Co4 Co -0.56281(5) -0.87044(5) -0.77374(3) 0.02348(16) Uani 0.38 1 d . . P A 1
Ni1 Ni -0.42988(5) -0.70267(5) -0.82243(3) 0.02540(16) Uani 0.56 1 d . . P A 2
Ni2 Ni -0.47736(6) -0.77347(5) -0.66281(3) 0.02548(16) Uani 0.56 1 d . . P A 2
Ni3 Ni -0.71467(5) -0.61726(5) -0.72365(3) 0.02235(15) Uani 0.62 1 d . . P A 2
Ni4 Ni -0.56281(5) -0.87044(5) -0.77374(3) 0.02348(16) Uani 0.62 1 d . . P A 2
P1 P -0.21138(13) -0.40643(12) -0.83578(9) 0.0436(3) Uani 1 1 d D U . . .
P2 P 0.03510(17) -1.08574(14) -0.66463(13) 0.0646(5) Uani 1 1 d D U . . .
F1 F -0.0934(5) -0.5237(4) -0.8467(3) 0.0962(18) Uani 1 1 d D U . . .
F2 F -0.3276(5) -0.2876(3) -0.8210(3) 0.0966(17) Uani 1 1 d D U . . .
F3A F -0.215(2) -0.4147(14) -0.9147(5) 0.090(6) Uani 0.420(19) 1 d D U P B 1
F3B F -0.2717(12) -0.4376(16) -0.8883(8) 0.124(6) Uani 0.580(19) 1 d D U P B 2
F4A F -0.2876(14) -0.4768(11) -0.8101(11) 0.085(5) Uani 0.420(19) 1 d D U P B 1
F4B F -0.2970(9) -0.4381(12) -0.7718(7) 0.086(4) Uani 0.580(19) 1 d D U P B 2
F5A F -0.212(2) -0.3915(12) -0.7550(5) 0.089(6) Uani 0.420(19) 1 d D U P B 1
F5B F -0.1460(13) -0.3773(10) -0.7859(9) 0.102(5) Uani 0.580(19) 1 d D U P B 2
F6A F -0.1433(15) -0.3272(11) -0.8515(11) 0.092(6) Uani 0.420(19) 1 d D U P B 1
F6B F -0.1262(9) -0.3850(10) -0.9067(6) 0.106(6) Uani 0.580(19) 1 d D U P B 2
F7A F -0.0388(12) -0.9675(7) -0.6891(8) 0.116(3) Uani 0.557(8) 1 d D U P C 1
F7B F -0.0879(12) -0.9912(11) -0.6767(10) 0.108(3) Uani 0.443(8) 1 d D U P C 2
F8A F 0.1165(12) -1.2147(5) -0.6684(7) 0.103(3) Uani 0.557(8) 1 d D U P C 1
F8B F 0.1491(12) -1.1801(12) -0.6438(10) 0.109(4) Uani 0.443(8) 1 d D U P C 2
F9A F 0.0133(14) -1.1135(12) -0.7364(6) 0.119(3) Uani 0.557(8) 1 d D U P C 1
F9B F 0.0217(17) -1.1684(12) -0.7136(9) 0.114(3) Uani 0.443(8) 1 d D U P C 2
F10A F -0.0930(8) -1.0822(13) -0.6173(6) 0.102(3) Uani 0.557(8) 1 d D U P C 1
F10B F -0.0576(14) -1.1070(17) -0.5984(8) 0.117(4) Uani 0.443(8) 1 d D U P C 2
F11A F 0.0681(14) -1.0753(13) -0.5938(5) 0.126(3) Uani 0.557(8) 1 d D U P C 1
F11B F 0.0363(15) -1.0056(12) -0.6077(8) 0.111(3) Uani 0.443(8) 1 d D U P C 2
F12A F 0.1221(13) -1.0254(12) -0.6851(10) 0.113(3) Uani 0.443(8) 1 d D U P C 1
F12B F 0.1539(8) -1.0931(9) -0.7273(6) 0.117(4) Uani 0.557(8) 1 d D U P C 2
O1 O -0.5364(3) -0.6296(3) -0.72108(15) 0.0239(6) Uani 1 1 d . . . . .
O2 O -0.4050(3) -0.8463(3) -0.76632(16) 0.0253(6) Uani 1 1 d . . . . .
O3 O -0.6482(3) -0.7625(3) -0.67691(15) 0.0228(6) Uani 1 1 d . . . . .
O4 O -0.5945(3) -0.7242(3) -0.81927(15) 0.0233(6) Uani 1 1 d . . . . .
O5 O -0.4505(3) -0.5224(3) -0.68377(18) 0.0341(8) Uani 1 1 d . . . . .
H5 H -0.394502 -0.521077 -0.719658 0.06(2) Uiso 1 1 calc GR . . . .
O6 O -0.1850(3) -0.9406(3) -0.79588(19) 0.0367(8) Uani 1 1 d . . . . .
H6 H -0.156607 -0.953892 -0.760578 0.039(16) Uiso 1 1 calc GR . . . .
O7 O -0.7757(3) -0.7400(3) -0.55907(16) 0.0323(7) Uani 1 1 d . . . . .
H7 H -0.716971 -0.728058 -0.553078 0.043(17) Uiso 1 1 calc GR . . . .
O8 O -0.5728(3) -0.7510(3) -0.94032(16) 0.0337(8) Uani 1 1 d . . . . .
H8 H -0.499070 -0.765332 -0.940404 0.022(12) Uiso 1 1 calc GR . . . .
O9 O -0.3504(3) -0.7726(3) -0.92519(18) 0.0353(8) Uani 1 1 d . . . . .
O10 O -0.1577(4) -0.7796(4) -0.9521(2) 0.0579(12) Uani 1 1 d . . . . .
O11 O -0.2610(4) -0.7072(3) -0.8132(2) 0.0429(9) Uani 1 1 d . . . . .
H11A H -0.221124 -0.763462 -0.788504 0.12(4) Uiso 1 1 d GR . . A .
H11B H -0.202823 -0.717193 -0.856615 0.09(3) Uiso 1 1 d GR . . . .
O12 O -0.5744(4) -0.7064(3) -0.55952(18) 0.0356(8) Uani 1 1 d . . . . .
O13 O -0.4289(5) -0.6985(4) -0.5168(3) 0.0648(13) Uani 1 1 d . . . . .
O14 O -0.3216(4) -0.7498(4) -0.6584(2) 0.0506(10) Uani 1 1 d . . . . .
H14A H -0.327364 -0.681712 -0.672172 0.22(8) Uiso 1 1 d GR . . A .
H14B H -0.331681 -0.759166 -0.614004 0.13(5) Uiso 1 1 d GR . . . .
N1 N -0.4972(4) -0.5319(4) -0.8362(2) 0.0307(8) Uani 1 1 d . . . . .
N2 N -0.7683(4) -0.4896(3) -0.6459(2) 0.0295(8) Uani 1 1 d . . . . .
N3 N -0.3841(4) -0.9443(3) -0.6501(2) 0.0289(8) Uani 1 1 d . . . . .
N4 N -0.4132(4) -0.9941(4) -0.8483(2) 0.0327(9) Uani 1 1 d . . . . .
N5 N -0.8752(4) -0.6478(3) -0.69073(19) 0.0266(8) Uani 1 1 d . . . . .
N6 N -0.6022(4) -0.9719(3) -0.6955(2) 0.0294(8) Uani 1 1 d . . . . .
N7 N -0.7718(4) -0.5200(3) -0.8046(2) 0.0287(8) Uani 1 1 d . . . . .
N8 N -0.7093(4) -0.8517(3) -0.8164(2) 0.0290(8) Uani 1 1 d . . . . .
C1 C -0.4891(5) -0.4875(5) -0.8990(3) 0.0389(12) Uani 1 1 d . . . . .
H1 H -0.449388 -0.535845 -0.942264 0.047 Uiso 1 1 calc R . . . .
C2 C -0.5369(6) -0.3736(5) -0.9024(3) 0.0467(14) Uani 1 1 d . . . . .
H2 H -0.528970 -0.344489 -0.947457 0.056 Uiso 1 1 calc R . . . .
C3 C -0.5957(6) -0.3032(5) -0.8402(3) 0.0459(13) Uani 1 1 d . . . . .
H3 H -0.629230 -0.224738 -0.841624 0.055 Uiso 1 1 calc R . . . .
C4 C -0.6056(5) -0.3482(4) -0.7746(3) 0.0355(11) Uani 1 1 d . . . . .
H4 H -0.646309 -0.301211 -0.730723 0.043 Uiso 1 1 calc R . . . .
C5 C -0.5546(4) -0.4630(4) -0.7754(2) 0.0285(9) Uani 1 1 d . . . . .
C6 C -0.5520(4) -0.5219(4) -0.7058(2) 0.0271(9) Uani 1 1 d . . . . .
C7 C -0.6752(5) -0.4626(4) -0.6441(2) 0.0290(10) Uani 1 1 d . . . . .
C8 C -0.6884(5) -0.3898(4) -0.5898(3) 0.0371(11) Uani 1 1 d . . . . .
H8A H -0.620441 -0.373855 -0.588921 0.045 Uiso 1 1 calc R . . . .
C9 C -0.8051(6) -0.3406(5) -0.5365(3) 0.0448(13) Uani 1 1 d . . . . .
H9 H -0.818069 -0.289117 -0.499145 0.054 Uiso 1 1 calc R . . . .
C10 C -0.9008(6) -0.3671(5) -0.5383(3) 0.0450(13) Uani 1 1 d . . . . .
H10 H -0.980334 -0.334793 -0.502341 0.054 Uiso 1 1 calc R . . . .
C11 C -0.8785(5) -0.4423(4) -0.5940(3) 0.0362(11) Uani 1 1 d . . . . .
H11 H -0.944425 -0.460954 -0.595325 0.043 Uiso 1 1 calc R . . . .
C12 C -0.3925(5) -0.9924(5) -0.5879(3) 0.0345(11) Uani 1 1 d . . . . .
H12 H -0.441957 -0.945743 -0.544146 0.041 Uiso 1 1 calc R . . . .
C13 C -0.3322(6) -1.1062(5) -0.5855(3) 0.0412(12) Uani 1 1 d . . . . .
H13 H -0.339669 -1.137162 -0.541069 0.049 Uiso 1 1 calc R . . . .
C14 C -0.2603(5) -1.1745(5) -0.6495(3) 0.0401(12) Uani 1 1 d . . . . .
H14 H -0.218540 -1.253062 -0.649623 0.048 Uiso 1 1 calc R . . . .
C15 C -0.2504(5) -1.1260(4) -0.7131(3) 0.0340(10) Uani 1 1 d . . . . .
H15 H -0.201402 -1.171012 -0.757489 0.041 Uiso 1 1 calc R . . . .
C16 C -0.3127(4) -1.0118(4) -0.7113(2) 0.0279(9) Uani 1 1 d . . . . .
C17 C -0.3000(4) -0.9512(4) -0.7790(2) 0.0294(10) Uani 1 1 d . . . . .
C18 C -0.2988(5) -1.0143(4) -0.8441(2) 0.0317(10) Uani 1 1 d . . . . .
C19 C -0.1881(5) -1.0877(5) -0.8939(3) 0.0421(13) Uani 1 1 d . . . . .
H19 H -0.107974 -1.098825 -0.890612 0.051 Uiso 1 1 calc R . . . .
C20 C -0.1974(6) -1.1448(5) -0.9490(3) 0.0526(16) Uani 1 1 d . . . . .
H20 H -0.123163 -1.197495 -0.982879 0.063 Uiso 1 1 calc R . . . .
C21 C -0.3135(6) -1.1244(5) -0.9537(3) 0.0483(14) Uani 1 1 d . . . . .
H21 H -0.320500 -1.162420 -0.991338 0.058 Uiso 1 1 calc R . . . .
C22 C -0.4213(6) -1.0481(5) -0.9037(3) 0.0421(12) Uani 1 1 d . . . . .
H22 H -0.502092 -1.033146 -0.907793 0.050 Uiso 1 1 calc R . . . .
C23 C -0.5506(5) -1.0845(4) -0.7029(3) 0.0359(11) Uani 1 1 d . . . . .
H23 H -0.491411 -1.124194 -0.747172 0.043 Uiso 1 1 calc R . . . .
C24 C -0.5819(6) -1.1438(4) -0.6473(3) 0.0409(12) Uani 1 1 d . . . . .
H24 H -0.543372 -1.222940 -0.653242 0.049 Uiso 1 1 calc R . . . .
C25 C -0.6707(6) -1.0852(5) -0.5825(3) 0.0433(13) Uani 1 1 d . . . . .
H25 H -0.694923 -1.123715 -0.544147 0.052 Uiso 1 1 calc R . . . .
C26 C -0.7229(5) -0.9696(5) -0.5753(3) 0.0362(11) Uani 1 1 d . . . . .
H26 H -0.782634 -0.927687 -0.531738 0.043 Uiso 1 1 calc R . . . .
C27 C -0.6862(5) -0.9161(4) -0.6330(2) 0.0292(10) Uani 1 1 d . . . . .
C28 C -0.7400(4) -0.7883(4) -0.6302(2) 0.0256(9) Uani 1 1 d . . . . .
C29 C -0.8622(4) -0.7356(4) -0.6530(2) 0.0258(9) Uani 1 1 d . . . . .
C30 C -0.9536(5) -0.7753(4) -0.6340(3) 0.0335(10) Uani 1 1 d . . . . .
H30 H -0.941392 -0.838262 -0.607786 0.040 Uiso 1 1 calc R . . . .
C31 C -1.0631(5) -0.7202(5) -0.6543(3) 0.0402(12) Uani 1 1 d . . . . .
H31 H -1.126505 -0.745998 -0.642727 0.048 Uiso 1 1 calc R . . . .
C32 C -1.0792(5) -0.6280(5) -0.6915(3) 0.0399(12) Uani 1 1 d . . . . .
H32 H -1.154165 -0.588516 -0.704829 0.048 Uiso 1 1 calc R . . . .
C33 C -0.9827(5) -0.5941(4) -0.7089(3) 0.0351(11) Uani 1 1 d . . . . .
H33 H -0.993285 -0.530789 -0.734601 0.042 Uiso 1 1 calc R . . . .
C34 C -0.7759(5) -0.9123(5) -0.8043(3) 0.0380(11) Uani 1 1 d . . . . .
H34 H -0.751111 -0.974597 -0.777685 0.046 Uiso 1 1 calc R . . . .
C35 C -0.8793(5) -0.8868(5) -0.8294(3) 0.0414(12) Uani 1 1 d . . . . .
H35 H -0.923463 -0.931552 -0.820698 0.050 Uiso 1 1 calc R . . . .
C36 C -0.9167(5) -0.7950(5) -0.8672(3) 0.0396(12) Uani 1 1 d . . . . .
H36 H -0.988611 -0.774569 -0.883559 0.048 Uiso 1 1 calc R . . . .
C37 C -0.8478(4) -0.7330(4) -0.8810(2) 0.0326(10) Uani 1 1 d . . . . .
H37 H -0.871451 -0.670412 -0.907393 0.039 Uiso 1 1 calc R . . . .
C38 C -0.7438(4) -0.7641(4) -0.8555(2) 0.0283(9) Uani 1 1 d . . . . .
C39 C -0.6575(4) -0.7045(4) -0.8711(2) 0.0272(9) Uani 1 1 d . . . . .
C40 C -0.7342(4) -0.5776(4) -0.8694(2) 0.0288(10) Uani 1 1 d . . . . .
C41 C -0.7630(5) -0.5266(5) -0.9290(3) 0.0381(11) Uani 1 1 d . . . . .
H41 H -0.733937 -0.569174 -0.973905 0.046 Uiso 1 1 calc R . . . .
C42 C -0.8353(6) -0.4118(5) -0.9213(3) 0.0443(13) Uani 1 1 d . . . . .
H42 H -0.857669 -0.374894 -0.960984 0.053 Uiso 1 1 calc R . . . .
C43 C -0.8744(6) -0.3516(5) -0.8557(3) 0.0455(13) Uani 1 1 d . . . . .
H43 H -0.922992 -0.272982 -0.849777 0.055 Uiso 1 1 calc R . . . .
C44 C -0.8414(5) -0.4080(4) -0.7987(3) 0.0359(11) Uani 1 1 d . . . . .
H44 H -0.868738 -0.366432 -0.753601 0.043 Uiso 1 1 calc R . . . .
C45 C -0.2340(5) -0.8058(5) -0.9657(3) 0.0393(12) Uani 1 1 d . . . . .
C46 C -0.1989(6) -0.8769(6) -1.0342(3) 0.0534(16) Uani 1 1 d . . . . .
H46A H -0.195925 -0.832192 -1.074607 0.080 Uiso 1 1 calc GR . . . .
H46B H -0.262173 -0.904391 -1.031001 0.080 Uiso 1 1 calc GR . . . .
H46C H -0.115705 -0.940283 -1.041311 0.080 Uiso 1 1 calc GR . . . .
C47 C -0.5404(6) -0.6719(5) -0.5122(3) 0.0410(12) Uani 1 1 d . . . . .
C48 C -0.6418(7) -0.6044(6) -0.4457(3) 0.0544(16) Uani 1 1 d . . . . .
H48A H -0.638788 -0.533317 -0.439298 0.082 Uiso 1 1 calc GR . . . .
H48B H -0.628229 -0.645534 -0.404251 0.082 Uiso 1 1 calc GR . . . .
H48C H -0.724631 -0.590178 -0.450223 0.082 Uiso 1 1 calc GR . . . .

loop_
_atom_site_aniso_label
_atom_site_aniso_U_11
_atom_site_aniso_U_22
_atom_site_aniso_U_33
_atom_site_aniso_U_23
_atom_site_aniso_U_13
_atom_site_aniso_U_12
Co1 0.0229(3) 0.0332(3) 0.0243(3) 0.0076(2) -0.0078(2) -0.0159(3)
Co2 0.0245(3) 0.0335(3) 0.0255(3) 0.0084(2) -0.0119(2) -0.0167(3)
Co3 0.0217(3) 0.0282(3) 0.0212(3) 0.0058(2) -0.0084(2) -0.0137(2)
Co4 0.0239(3) 0.0288(3) 0.0221(3) 0.0055(2) -0.0086(2) -0.0145(2)
Ni1 0.0229(3) 0.0332(3) 0.0243(3) 0.0076(2) -0.0078(2) -0.0159(3)
Ni2 0.0245(3) 0.0335(3) 0.0255(3) 0.0084(2) -0.0119(2) -0.0167(3)
Ni3 0.0217(3) 0.0282(3) 0.0212(3) 0.0058(2) -0.0084(2) -0.0137(2)
Ni4 0.0239(3) 0.0288(3) 0.0221(3) 0.0055(2) -0.0086(2) -0.0145(2)
P1 0.0323(7) 0.0399(7) 0.0628(9) 0.0170(7) -0.0174(6) -0.0183(6)
P2 0.0461(9) 0.0490(9) 0.1213(16) 0.0364(10) -0.0461(10) -0.0299(8)
F1 0.068(3) 0.080(3) 0.084(3) 0.011(3) -0.019(2) 0.015(2)
F2 0.081(3) 0.055(2) 0.118(4) 0.016(3) -0.031(3) 0.003(2)
F3A 0.103(15) 0.092(9) 0.065(5) 0.006(6) -0.034(7) -0.028(9)
F3B 0.086(8) 0.196(15) 0.093(8) -0.030(9) -0.042(7) -0.052(8)
F4A 0.079(8) 0.065(7) 0.119(12) 0.004(8) -0.004(8) -0.055(6)
F4B 0.061(5) 0.088(8) 0.102(7) 0.042(7) -0.005(5) -0.041(5)
F5A 0.123(15) 0.063(7) 0.079(6) 0.008(6) -0.050(8) -0.029(8)
F5B 0.093(8) 0.093(7) 0.156(11) 0.001(8) -0.076(8) -0.048(6)
F6A 0.101(9) 0.075(8) 0.141(15) 0.033(9) -0.049(10) -0.069(7)
F6B 0.066(6) 0.099(8) 0.105(8) 0.048(7) 0.011(5) -0.017(5)
F7A 0.093(5) 0.087(5) 0.154(6) 0.046(4) -0.049(5) -0.021(4)
F7B 0.081(5) 0.109(5) 0.135(5) 0.019(4) -0.068(4) -0.022(4)
F8A 0.111(6) 0.058(4) 0.123(6) 0.025(4) -0.026(5) -0.028(4)
F8B 0.089(5) 0.089(5) 0.135(6) 0.037(5) -0.052(5) -0.017(5)
F9A 0.107(5) 0.112(6) 0.128(5) 0.002(5) -0.053(4) -0.028(5)
F9B 0.113(6) 0.074(5) 0.142(6) -0.016(5) -0.032(5) -0.033(5)
F10A 0.064(4) 0.126(6) 0.127(6) 0.007(5) -0.030(4) -0.052(4)
F10B 0.074(6) 0.136(6) 0.129(6) 0.023(5) -0.022(5) -0.040(5)
F11A 0.113(5) 0.128(6) 0.147(5) 0.008(5) -0.066(4) -0.045(5)
F11B 0.117(6) 0.103(6) 0.163(6) 0.022(5) -0.088(5) -0.064(5)
F12A 0.100(5) 0.093(5) 0.177(6) 0.044(5) -0.048(5) -0.069(4)
F12B 0.086(5) 0.083(6) 0.178(7) 0.058(5) -0.012(5) -0.054(5)
O1 0.0242(15) 0.0288(15) 0.0231(14) 0.0072(12) -0.0076(12) -0.0155(13)
O2 0.0216(15) 0.0306(16) 0.0248(15) 0.0080(13) -0.0088(12) -0.0117(13)
O3 0.0239(15) 0.0327(16) 0.0177(13) 0.0062(12) -0.0076(11) -0.0172(13)
O4 0.0216(14) 0.0318(15) 0.0202(13) 0.0051(12) -0.0070(11) -0.0146(13)
O5 0.0355(19) 0.046(2) 0.0338(17) 0.0083(16) -0.0142(15) -0.0277(16)
O6 0.0255(17) 0.047(2) 0.0398(19) 0.0162(17) -0.0109(15) -0.0183(16)
O7 0.0353(18) 0.053(2) 0.0199(14) 0.0040(14) -0.0079(13) -0.0293(17)
O8 0.0261(17) 0.054(2) 0.0221(15) 0.0037(15) -0.0064(13) -0.0192(16)
O9 0.0277(17) 0.050(2) 0.0298(16) 0.0035(15) -0.0036(14) -0.0212(16)
O10 0.038(2) 0.084(3) 0.054(2) 0.005(2) -0.0026(19) -0.035(2)
O11 0.0323(19) 0.053(2) 0.052(2) 0.0171(19) -0.0170(18) -0.0248(17)
O12 0.0382(19) 0.048(2) 0.0288(16) 0.0015(15) -0.0123(14) -0.0246(17)
O13 0.060(3) 0.077(3) 0.068(3) -0.003(3) -0.036(2) -0.028(3)
O14 0.042(2) 0.072(3) 0.065(3) 0.038(2) -0.033(2) -0.041(2)
N1 0.029(2) 0.039(2) 0.0305(19) 0.0102(17) -0.0098(16) -0.0206(18)
N2 0.029(2) 0.034(2) 0.0265(18) 0.0013(16) -0.0084(15) -0.0142(17)
N3 0.0243(19) 0.036(2) 0.0298(19) 0.0095(17) -0.0119(15) -0.0147(17)
N4 0.036(2) 0.037(2) 0.0258(19) 0.0026(17) -0.0082(16) -0.0172(18)
N5 0.0250(18) 0.034(2) 0.0240(17) 0.0036(15) -0.0082(15) -0.0158(16)
N6 0.030(2) 0.034(2) 0.033(2) 0.0096(17) -0.0148(16) -0.0194(17)
N7 0.0249(19) 0.033(2) 0.032(2) 0.0096(17) -0.0105(16) -0.0158(16)
N8 0.0279(19) 0.037(2) 0.0281(19) 0.0037(16) -0.0088(15) -0.0195(17)
C1 0.043(3) 0.053(3) 0.029(2) 0.015(2) -0.011(2) -0.029(3)
C2 0.054(3) 0.053(3) 0.039(3) 0.025(3) -0.017(3) -0.028(3)
C3 0.055(3) 0.039(3) 0.057(3) 0.024(3) -0.025(3) -0.027(3)
C4 0.041(3) 0.034(2) 0.041(3) 0.013(2) -0.018(2) -0.023(2)
C5 0.028(2) 0.035(2) 0.032(2) 0.011(2) -0.0145(19) -0.020(2)
C6 0.031(2) 0.032(2) 0.027(2) 0.0048(18) -0.0136(18) -0.0185(19)
C7 0.033(2) 0.029(2) 0.028(2) 0.0080(19) -0.0110(19) -0.016(2)
C8 0.046(3) 0.040(3) 0.032(2) 0.003(2) -0.013(2) -0.024(2)
C9 0.054(3) 0.043(3) 0.036(3) -0.006(2) -0.010(2) -0.022(3)
C10 0.045(3) 0.044(3) 0.032(3) -0.007(2) 0.000(2) -0.013(3)
C11 0.031(3) 0.043(3) 0.032(2) 0.000(2) -0.008(2) -0.015(2)
C12 0.035(3) 0.047(3) 0.027(2) 0.013(2) -0.0134(19) -0.020(2)
C13 0.045(3) 0.052(3) 0.037(3) 0.024(2) -0.020(2) -0.027(3)
C14 0.040(3) 0.040(3) 0.047(3) 0.021(2) -0.021(2) -0.020(2)
C15 0.032(2) 0.037(3) 0.034(2) 0.009(2) -0.014(2) -0.014(2)
C16 0.023(2) 0.036(2) 0.031(2) 0.0112(19) -0.0141(18) -0.0161(19)
C17 0.021(2) 0.034(2) 0.032(2) 0.0093(19) -0.0112(18) -0.0099(19)
C18 0.035(3) 0.031(2) 0.025(2) 0.0103(19) -0.0089(19) -0.011(2)
C19 0.037(3) 0.044(3) 0.031(2) 0.007(2) -0.010(2) -0.005(2)
C20 0.054(4) 0.047(3) 0.029(3) -0.002(2) -0.004(2) -0.003(3)
C21 0.056(4) 0.048(3) 0.031(3) -0.006(2) -0.011(2) -0.014(3)
C22 0.048(3) 0.046(3) 0.033(3) 0.000(2) -0.012(2) -0.022(3)
C23 0.037(3) 0.031(2) 0.046(3) 0.010(2) -0.021(2) -0.016(2)
C24 0.044(3) 0.034(3) 0.063(3) 0.021(3) -0.032(3) -0.025(2)
C25 0.050(3) 0.051(3) 0.055(3) 0.032(3) -0.031(3) -0.037(3)
C26 0.038(3) 0.051(3) 0.034(2) 0.016(2) -0.016(2) -0.030(2)
C27 0.031(2) 0.038(2) 0.032(2) 0.013(2) -0.0180(19) -0.023(2)
C28 0.025(2) 0.039(2) 0.0178(19) 0.0067(18) -0.0051(16) -0.0196(19)
C29 0.024(2) 0.037(2) 0.0189(19) 0.0007(17) -0.0053(16) -0.0161(19)
C30 0.029(2) 0.044(3) 0.033(2) 0.007(2) -0.0074(19) -0.022(2)
C31 0.028(2) 0.064(3) 0.039(3) 0.007(3) -0.009(2) -0.029(3)
C32 0.023(2) 0.063(3) 0.036(3) 0.008(2) -0.013(2) -0.019(2)
C33 0.029(2) 0.043(3) 0.033(2) 0.007(2) -0.012(2) -0.014(2)
C34 0.040(3) 0.046(3) 0.038(3) 0.003(2) -0.011(2) -0.027(2)
C35 0.039(3) 0.061(3) 0.036(3) 0.001(2) -0.008(2) -0.035(3)
C36 0.029(2) 0.059(3) 0.035(3) -0.001(2) -0.010(2) -0.023(2)
C37 0.023(2) 0.047(3) 0.029(2) 0.000(2) -0.0075(18) -0.016(2)
C38 0.028(2) 0.038(2) 0.0188(19) -0.0025(18) -0.0058(17) -0.014(2)
C39 0.026(2) 0.041(2) 0.0198(19) 0.0065(18) -0.0100(17) -0.018(2)
C40 0.025(2) 0.042(3) 0.028(2) 0.012(2) -0.0112(18) -0.021(2)
C41 0.041(3) 0.053(3) 0.032(2) 0.019(2) -0.018(2) -0.027(2)
C42 0.043(3) 0.055(3) 0.047(3) 0.031(3) -0.026(3) -0.027(3)
C43 0.039(3) 0.039(3) 0.063(4) 0.021(3) -0.023(3) -0.018(2)
C44 0.032(2) 0.037(3) 0.041(3) 0.012(2) -0.013(2) -0.017(2)
C45 0.032(3) 0.045(3) 0.038(3) 0.011(2) -0.005(2) -0.018(2)
C46 0.046(3) 0.064(4) 0.039(3) -0.003(3) 0.005(3) -0.024(3)
C47 0.048(3) 0.042(3) 0.046(3) 0.007(2) -0.030(3) -0.022(2)
C48 0.067(4) 0.057(4) 0.043(3) -0.003(3) -0.026(3) -0.025(3)

loop_
_atom_type_symbol
_atom_type_description
_atom_type_scat_dispersion_real
_atom_type_scat_dispersion_imag
_atom_type_scat_source
C C 0.0033 0.0016 'International Tables Vol C Tables 4.2.6.8 and 6.1.1.4'
H H 0.0000 0.0000 'International Tables Vol C Tables 4.2.6.8 and 6.1.1.4'
Co Co 0.3494 0.9721 'International Tables Vol C Tables 4.2.6.8 and 6.1.1.4'
F F 0.0171 0.0103 'International Tables Vol C Tables 4.2.6.8 and 6.1.1.4'
N N 0.0061 0.0033 'International Tables Vol C Tables 4.2.6.8 and 6.1.1.4'
Ni Ni 0.3393 1.1124 'International Tables Vol C Tables 4.2.6.8 and 6.1.1.4'
O O 0.0106 0.0060 'International Tables Vol C Tables 4.2.6.8 and 6.1.1.4'
P P 0.1023 0.0942 'International Tables Vol C Tables 4.2.6.8 and 6.1.1.4'

loop_
_exptl_crystal_face_index_h
_exptl_crystal_face_index_k
_exptl_crystal_face_index_l
_exptl_crystal_face_perp_dist
15 -1 7 0.0461
-15 -15 -1 0.0589
5 -12 -8 0.0620
-11 -16 -16 0.0705
-1 -6 26 0.1030
17 8 10 0.0618
8 16 15 0.0563
5 17 10 0.0614
-11 5 -19 0.0903
-17 -4 -5 0.0726
-13 1 -22 0.0848
-5 11 11 0.0520
9 -10 6 0.0601
-1 10 19 0.0637
13 16 -5 0.0741
11 -4 21 0.0917
-9 -2 -27 0.0641
-1 13 12 0.0514
1 7 -25 0.0674

loop_
_geom_angle_atom_site_label_1
_geom_angle_atom_site_label_2
_geom_angle_atom_site_label_3
_geom_angle
O1 Co1 O2 79.39(12)
O1 Co1 O4 81.70(12)
O1 Co1 O11 95.53(14)
O1 Co1 N1 77.80(14)
O2 Co1 O4 77.23(12)
O9 Co1 O1 170.83(14)
O9 Co1 O2 101.16(14)
O9 Co1 O4 89.48(13)
O9 Co1 O11 93.60(15)
O9 Co1 N1 101.38(15)
O11 Co1 O2 91.74(14)
O11 Co1 O4 168.93(14)
N1 Co1 O2 157.19(14)
N1 Co1 O4 99.53(14)
N1 Co1 O11 90.29(16)
O2 Co2 O1 78.53(12)
O2 Co2 O3 81.92(12)
O2 Co2 O14 97.42(16)
O2 Co2 N3 77.73(14)
O3 Co2 O1 76.96(12)
O12 Co2 O1 102.24(14)
O12 Co2 O2 170.31(14)
O12 Co2 O3 88.82(13)
O12 Co2 O14 92.25(17)
O12 Co2 N3 101.45(15)
O14 Co2 O1 90.30(15)
O14 Co2 O3 167.14(15)
O14 Co2 N3 91.05(17)
N3 Co2 O1 156.20(13)
N3 Co2 O3 101.30(14)
O3 Co3 O1 79.16(12)
O3 Co3 O4 82.78(12)
O3 Co3 N2 105.96(14)
O3 Co3 N5 78.31(14)
O3 Co3 N7 155.31(14)
O4 Co3 O1 79.93(12)
N2 Co3 O1 77.83(14)
N2 Co3 O4 153.97(14)
N2 Co3 N5 99.26(15)
N2 Co3 N7 98.50(16)
N5 Co3 O1 155.48(14)
N5 Co3 O4 106.57(13)
N7 Co3 O1 109.87(14)
N7 Co3 O4 76.56(14)
N7 Co3 N5 94.65(15)
O3 Co4 O2 80.10(12)
O4 Co4 O2 79.14(12)
O4 Co4 O3 82.86(12)
O4 Co4 N4 105.92(14)
O4 Co4 N6 155.42(14)
O4 Co4 N8 78.49(14)
N4 Co4 O2 77.61(15)
N4 Co4 O3 153.88(15)
N4 Co4 N6 98.44(16)
N4 Co4 N8 99.01(16)
N6 Co4 O2 109.83(14)
N6 Co4 O3 76.52(14)
N8 Co4 O2 155.45(14)
N8 Co4 O3 106.90(13)
N8 Co4 N6 94.72(16)
O1 Ni1 O2 79.39(12)
O1 Ni1 O4 81.70(12)
O1 Ni1 O11 95.53(14)
O1 Ni1 N1 77.80(14)
O2 Ni1 O4 77.23(12)
O9 Ni1 O1 170.83(14)
O9 Ni1 O2 101.16(14)
O9 Ni1 O4 89.48(13)
O9 Ni1 O11 93.60(15)
O9 Ni1 N1 101.38(15)
O11 Ni1 O2 91.74(14)
O11 Ni1 O4 168.93(14)
N1 Ni1 O2 157.19(14)
N1 Ni1 O4 99.53(14)
N1 Ni1 O11 90.29(16)
O2 Ni2 O1 78.53(12)
O2 Ni2 O3 81.92(12)
O2 Ni2 O14 97.42(16)
O2 Ni2 N3 77.73(14)
O3 Ni2 O1 76.96(12)
O12 Ni2 O1 102.24(14)
O12 Ni2 O2 170.31(14)
O12 Ni2 O3 88.82(13)
O12 Ni2 O14 92.25(17)
O12 Ni2 N3 101.45(15)
O14 Ni2 O1 90.30(15)
O14 Ni2 O3 167.14(15)
O14 Ni2 N3 91.05(17)
N3 Ni2 O1 156.20(13)
N3 Ni2 O3 101.30(14)
O3 Ni3 O1 79.16(12)
O3 Ni3 O4 82.78(12)
O3 Ni3 N2 105.96(14)
O3 Ni3 N5 78.31(14)
O3 Ni3 N7 155.31(14)
O4 Ni3 O1 79.93(12)
N2 Ni3 O1 77.83(14)
N2 Ni3 O4 153.97(14)
N2 Ni3 N5 99.26(15)
N2 Ni3 N7 98.50(16)
N5 Ni3 O1 155.48(14)
N5 Ni3 O4 106.57(13)
N7 Ni3 O1 109.87(14)
N7 Ni3 O4 76.56(14)
N7 Ni3 N5 94.65(15)
O3 Ni4 O2 80.10(12)
O4 Ni4 O2 79.14(12)
O4 Ni4 O3 82.86(12)
O4 Ni4 N4 105.92(14)
O4 Ni4 N6 155.42(14)
O4 Ni4 N8 78.49(14)
N4 Ni4 O2 77.61(15)
N4 Ni4 O3 153.88(15)
N4 Ni4 N6 98.44(16)
N4 Ni4 N8 99.01(16)
N6 Ni4 O2 109.83(14)
N6 Ni4 O3 76.52(14)
N8 Ni4 O2 155.45(14)
N8 Ni4 O3 106.90(13)
N8 Ni4 N6 94.72(16)
F1 P1 F3B 96.5(7)
F1 P1 F5A 89.3(6)
F1 P1 F6A 100.6(7)
F1 P1 F6B 83.9(4)
F2 P1 F1 176.8(3)
F2 P1 F3B 86.6(7)
F2 P1 F5A 87.7(6)
F2 P1 F6A 78.2(6)
F2 P1 F6B 97.3(4)
F3A P1 F1 93.5(7)
F3A P1 F2 89.5(7)
F3A P1 F4A 93.0(10)
F3A P1 F5A 177.1(8)
F3A P1 F6A 93.3(9)
F3B P1 F6B 84.2(8)
F4A P1 F1 83.0(6)
F4A P1 F2 97.8(6)
F4A P1 F5A 88.0(9)
F4A P1 F6A 172.6(9)
F4B P1 F1 93.8(5)
F4B P1 F2 85.4(5)
F4B P1 F3B 89.3(8)
F4B P1 F5B 92.6(7)
F4B P1 F6B 172.8(8)
F5B P1 F1 82.1(5)
F5B P1 F2 94.9(5)
F5B P1 F3B 177.7(7)
F5B P1 F6B 93.8(8)
F6A P1 F5A 85.5(9)
F7B P2 F8B 173.6(10)
F7B P2 F9B 87.8(9)
F7B P2 F10B 85.6(10)
F7B P2 F11B 91.4(9)
F7B P2 F12B 108.6(9)
F8A P2 F7A 160.0(8)
F8A P2 F9A 85.4(7)
F8A P2 F11A 86.9(8)
F8B P2 F10B 88.4(9)
F8B P2 F11B 86.0(9)
F8B P2 F12B 77.5(8)
F9A P2 F7A 75.6(8)
F9B P2 F8B 94.1(9)
F9B P2 F10B 89.2(11)
F9B P2 F11B 172.8(10)
F9B P2 F12B 88.6(9)
F10A P2 F7A 90.4(7)
F10A P2 F8A 96.7(7)
F10A P2 F9A 92.6(8)
F10A P2 F11A 88.5(8)
F10B P2 F12B 165.5(8)
F11A P2 F7A 112.0(8)
F11A P2 F9A 172.3(7)
F11B P2 F10B 83.6(10)
F11B P2 F12B 98.5(8)
F12A P2 F7A 70.1(7)
F12A P2 F8A 110.5(8)
F12A P2 F9A 106.6(9)
F12A P2 F10A 147.5(9)
F12A P2 F11A 76.0(9)
Co1 O1 Co2 99.55(13)
Co1 O1 Co3 99.46(13)
Co3 O1 Co2 99.93(13)
Ni1 O1 Ni2 99.55(13)
Ni1 O1 Ni3 99.46(13)
Ni3 O1 Ni2 99.93(13)
C6 O1 Co1 115.6(3)
C6 O1 Co2 129.7(3)
C6 O1 Co3 107.8(3)
C6 O1 Ni1 115.6(3)
C6 O1 Ni2 129.7(3)
C6 O1 Ni3 107.8(3)
Co1 O2 Co4 100.35(13)
Co2 O2 Co1 100.05(13)
Co2 O2 Co4 98.76(13)
Ni1 O2 Ni4 100.35(13)
Ni2 O2 Ni1 100.05(13)
Ni2 O2 Ni4 98.76(13)
C17 O2 Co1 129.5(3)
C17 O2 Co2 115.3(3)
C17 O2 Co4 107.9(3)
C17 O2 Ni1 129.5(3)
C17 O2 Ni2 115.3(3)
C17 O2 Ni4 107.9(3)
Co3 O3 Co2 103.48(13)
Co3 O3 Co4 95.83(12)
Co4 O3 Co2 96.61(12)
Ni3 O3 Ni2 103.48(13)
Ni3 O3 Ni4 95.83(12)
Ni4 O3 Ni2 96.61(12)
C28 O3 Co2 128.4(3)
C28 O3 Co3 116.2(3)
C28 O3 Co4 110.1(2)
C28 O3 Ni2 128.4(3)
C28 O3 Ni3 116.2(3)
C28 O3 Ni4 110.1(2)
Co3 O4 Co1 96.57(12)
Co4 O4 Co1 102.86(13)
Co4 O4 Co3 95.97(12)
Ni3 O4 Ni1 96.57(12)
Ni4 O4 Ni1 102.86(13)
Ni4 O4 Ni3 95.97(12)
C39 O4 Co1 128.5(3)
C39 O4 Co3 110.5(3)
C39 O4 Co4 116.2(3)
C39 O4 Ni1 128.5(3)
C39 O4 Ni3 110.5(3)
C39 O4 Ni4 116.2(3)
C6 O5 H5 109.5
C17 O6 H6 109.5
C28 O7 H7 109.5
C39 O8 H8 109.5
C45 O9 Co1 129.1(4)
C45 O9 Ni1 129.1(4)
Co1 O11 H11A 113.4
Co1 O11 H11B 112.6
Ni1 O11 H11A 113.4
Ni1 O11 H11B 112.6
H11A O11 H11B 105.6
C47 O12 Co2 130.3(4)
C47 O12 Ni2 130.3(4)
Co2 O14 H14A 112.1
Co2 O14 H14B 94.8
Ni2 O14 H14A 112.1
Ni2 O14 H14B 94.8
H14A O14 H14B 117.7
C1 N1 Co1 126.4(4)
C1 N1 Ni1 126.4(4)
C5 N1 Co1 115.0(3)
C5 N1 Ni1 115.0(3)
C5 N1 C1 118.6(4)
C7 N2 Co3 114.4(3)
C7 N2 Ni3 114.4(3)
C11 N2 Co3 126.6(4)
C11 N2 Ni3 126.6(4)
C11 N2 C7 118.4(4)
C12 N3 Co2 127.2(3)
C12 N3 Ni2 127.2(3)
C16 N3 Co2 115.1(3)
C16 N3 Ni2 115.1(3)
C16 N3 C12 117.6(4)
C18 N4 Co4 115.0(3)
C18 N4 Ni4 115.0(3)
C18 N4 C22 118.8(5)
C22 N4 Co4 126.0(4)
C22 N4 Ni4 126.0(4)
C29 N5 Co3 115.1(3)
C29 N5 Ni3 115.1(3)
C29 N5 C33 118.5(4)
C33 N5 Co3 126.2(3)
C33 N5 Ni3 126.2(3)
C23 N6 Co4 126.3(4)
C23 N6 Ni4 126.3(4)
C27 N6 Co4 114.7(3)
C27 N6 Ni4 114.7(3)
C27 N6 C23 119.0(4)
C40 N7 Co3 115.1(3)
C40 N7 Ni3 115.1(3)
C44 N7 Co3 127.3(3)
C44 N7 Ni3 127.3(3)
C44 N7 C40 117.6(4)
C34 N8 Co4 126.6(4)
C34 N8 Ni4 126.6(4)
C34 N8 C38 118.6(4)
C38 N8 Co4 114.6(3)
C38 N8 Ni4 114.6(3)
N1 C1 H1 119.0
N1 C1 C2 122.1(5)
C2 C1 H1 119.0
C1 C2 H2 120.3
C3 C2 C1 119.3(5)
C3 C2 H2 120.3
C2 C3 H3 120.4
C2 C3 C4 119.2(5)
C4 C3 H3 120.4
C3 C4 H4 120.9
C5 C4 C3 118.2(5)
C5 C4 H4 120.9
N1 C5 C4 122.6(4)
N1 C5 C6 114.9(4)
C4 C5 C6 122.4(4)
O1 C6 O5 112.2(4)
O1 C6 C5 108.0(3)
O1 C6 C7 107.7(4)
O5 C6 C5 107.8(4)
O5 C6 C7 108.2(4)
C7 C6 C5 113.0(4)
N2 C7 C6 114.4(4)
N2 C7 C8 122.6(5)
C8 C7 C6 123.0(5)
C7 C8 H8A 121.1
C7 C8 C9 117.8(5)
C9 C8 H8A 121.1
C8 C9 H9 120.1
C10 C9 C8 119.8(5)
C10 C9 H9 120.1
C9 C10 H10 120.8
C9 C10 C11 118.4(5)
C11 C10 H10 120.8
N2 C11 C10 122.8(5)
N2 C11 H11 118.6
C10 C11 H11 118.6
N3 C12 H12 118.6
N3 C12 C13 122.8(5)
C13 C12 H12 118.6
C12 C13 H13 120.7
C12 C13 C14 118.6(5)
C14 C13 H13 120.7
C13 C14 H14 120.5
C15 C14 C13 119.0(5)
C15 C14 H14 120.5
C14 C15 H15 120.4
C16 C15 C14 119.2(5)
C16 C15 H15 120.4
N3 C16 C15 122.9(4)
N3 C16 C17 114.8(4)
C15 C16 C17 122.3(4)
O2 C17 O6 111.2(4)
O2 C17 C16 108.6(4)
O2 C17 C18 107.2(4)
O6 C17 C16 109.2(4)
O6 C17 C18 108.4(4)
C16 C17 C18 112.2(4)
N4 C18 C17 114.7(4)
N4 C18 C19 122.4(5)
C19 C18 C17 122.8(5)
C18 C19 H19 120.9
C18 C19 C20 118.3(6)
C20 C19 H19 120.9
C19 C20 H20 120.2
C21 C20 C19 119.6(5)
C21 C20 H20 120.2
C20 C21 H21 120.1
C20 C21 C22 119.8(5)
C22 C21 H21 120.1
N4 C22 C21 121.0(6)
N4 C22 H22 119.5
C21 C22 H22 119.5
N6 C23 H23 119.1
N6 C23 C24 121.8(5)
C24 C23 H23 119.1
C23 C24 H24 120.5
C23 C24 C25 119.1(5)
C25 C24 H24 120.5
C24 C25 H25 120.6
C26 C25 C24 118.8(5)
C26 C25 H25 120.6
C25 C26 H26 120.5
C25 C26 C27 118.9(5)
C27 C26 H26 120.5
N6 C27 C26 122.5(5)
N6 C27 C28 114.9(4)
C26 C27 C28 122.6(4)
O3 C28 O7 112.0(3)
O3 C28 C27 108.1(4)
O3 C28 C29 108.8(3)
O7 C28 C27 110.6(4)
O7 C28 C29 105.1(3)
C27 C28 C29 112.3(4)
N5 C29 C28 115.4(4)
N5 C29 C30 122.6(4)
C30 C29 C28 122.0(4)
C29 C30 H30 120.9
C31 C30 C29 118.2(5)
C31 C30 H30 120.9
C30 C31 H31 120.2
C32 C31 C30 119.7(5)
C32 C31 H31 120.2
C31 C32 H32 120.7
C31 C32 C33 118.5(5)
C33 C32 H32 120.7
N5 C33 C32 122.4(5)
N5 C33 H33 118.8
C32 C33 H33 118.8
N8 C34 H34 118.8
N8 C34 C35 122.4(5)
C35 C34 H34 118.8
C34 C35 H35 120.6
C36 C35 C34 118.8(5)
C36 C35 H35 120.6
C35 C36 H36 120.3
C35 C36 C37 119.3(5)
C37 C36 H36 120.3
C36 C37 H37 120.4
C36 C37 C38 119.1(5)
C38 C37 H37 120.4
N8 C38 C37 121.7(5)
N8 C38 C39 115.2(4)
C37 C38 C39 123.1(4)
O4 C39 O8 111.9(4)
O4 C39 C38 109.2(4)
O4 C39 C40 108.5(4)
O8 C39 C38 105.2(4)
O8 C39 C40 110.5(4)
C40 C39 C38 111.5(4)
N7 C40 C39 114.2(4)
N7 C40 C41 122.8(5)
C41 C40 C39 123.0(4)
C40 C41 H41 120.8
C40 C41 C42 118.4(5)
C42 C41 H41 120.8
C41 C42 H42 120.2
C43 C42 C41 119.6(5)
C43 C42 H42 120.2
C42 C43 H43 120.6
C42 C43 C44 118.8(5)
C44 C43 H43 120.6
N7 C44 C43 122.8(5)
N7 C44 H44 118.6
C43 C44 H44 118.6
O9 C45 C46 115.2(5)
O10 C45 O9 124.0(5)
O10 C45 C46 120.7(5)
C45 C46 H46A 109.5
C45 C46 H46B 109.5
C45 C46 H46C 109.5
H46A C46 H46B 109.5
H46A C46 H46C 109.5
H46B C46 H46C 109.5
O12 C47 C48 117.4(5)
O13 C47 O12 123.1(5)
O13 C47 C48 119.3(5)
C47 C48 H48A 109.5
C47 C48 H48B 109.5
C47 C48 H48C 109.5
H48A C48 H48B 109.5
H48A C48 H48C 109.5
H48B C48 H48C 109.5

loop_
_geom_bond_atom_site_label_1
_geom_bond_atom_site_label_2
_geom_bond_distance
Co1 O1 2.038(3)
Co1 O2 2.133(3)
Co1 O4 2.145(3)
Co1 O9 2.023(3)
Co1 O11 2.106(4)
Co1 N1 2.105(4)
Co2 O1 2.159(3)
Co2 O2 2.050(3)
Co2 O3 2.134(3)
Co2 O12 2.035(3)
Co2 O14 2.092(4)
Co2 N3 2.112(4)
Co3 O1 2.137(3)
Co3 O3 2.054(3)
Co3 O4 2.124(3)
Co3 N2 2.070(4)
Co3 N5 2.106(4)
Co3 N7 2.100(4)
Co4 O2 2.139(3)
Co4 O3 2.125(3)
Co4 O4 2.051(3)
Co4 N4 2.062(4)
Co4 N6 2.109(4)
Co4 N8 2.107(4)
Ni1 O1 2.038(3)
Ni1 O2 2.133(3)
Ni1 O4 2.145(3)
Ni1 O9 2.023(3)
Ni1 O11 2.106(4)
Ni1 N1 2.105(4)
Ni2 O1 2.159(3)
Ni2 O2 2.050(3)
Ni2 O3 2.134(3)
Ni2 O12 2.035(3)
Ni2 O14 2.092(4)
Ni2 N3 2.112(4)
Ni3 O1 2.137(3)
Ni3 O3 2.054(3)
Ni3 O4 2.124(3)
Ni3 N2 2.070(4)
Ni3 N5 2.106(4)
Ni3 N7 2.100(4)
Ni4 O2 2.139(3)
Ni4 O3 2.125(3)
Ni4 O4 2.051(3)
Ni4 N4 2.062(4)
Ni4 N6 2.109(4)
Ni4 N8 2.107(4)
P1 F1 1.578(3)
P1 F2 1.577(4)
P1 F3A 1.565(5)
P1 F3B 1.580(5)
P1 F4A 1.575(5)
P1 F4B 1.570(5)
P1 F5A 1.594(5)
P1 F5B 1.575(5)
P1 F6A 1.586(5)
P1 F6B 1.589(5)
P2 F7A 1.586(5)
P2 F7B 1.572(5)
P2 F8A 1.567(5)
P2 F8B 1.576(5)
P2 F9A 1.585(5)
P2 F9B 1.573(6)
P2 F10A 1.566(5)
P2 F10B 1.577(6)
P2 F11A 1.574(5)
P2 F11B 1.576(5)
P2 F12A 1.561(5)
P2 F12B 1.588(5)
O1 C6 1.398(5)
O2 C17 1.404(6)
O3 C28 1.401(5)
O4 C39 1.395(5)
O5 H5 0.8400
O5 C6 1.426(6)
O6 H6 0.8400
O6 C17 1.425(6)
O7 H7 0.8400
O7 C28 1.419(5)
O8 H8 0.8400
O8 C39 1.416(5)
O9 C45 1.305(6)
O10 C45 1.225(8)
O11 H11A 0.9127
O11 H11B 0.9131
O12 C47 1.286(6)
O13 C47 1.233(8)
O14 H14A 0.9209
O14 H14B 0.8565
N1 C1 1.347(6)
N1 C5 1.339(6)
N2 C7 1.348(7)
N2 C11 1.337(6)
N3 C12 1.359(6)
N3 C16 1.345(6)
N4 C18 1.337(7)
N4 C22 1.369(7)
N5 C29 1.342(6)
N5 C33 1.347(6)
N6 C23 1.352(6)
N6 C27 1.341(6)
N7 C40 1.356(6)
N7 C44 1.355(7)
N8 C34 1.354(7)
N8 C38 1.356(7)
C1 H1 0.9500
C1 C2 1.383(8)
C2 H2 0.9500
C2 C3 1.370(8)
C3 H3 0.9500
C3 C4 1.398(8)
C4 H4 0.9500
C4 C5 1.385(7)
C5 C6 1.553(6)
C6 C7 1.540(7)
C7 C8 1.390(7)
C8 H8A 0.9500
C8 C9 1.401(8)
C9 H9 0.9500
C9 C10 1.375(9)
C10 H10 0.9500
C10 C11 1.392(7)
C11 H11 0.9500
C12 H12 0.9500
C12 C13 1.383(8)
C13 H13 0.9500
C13 C14 1.390(8)
C14 H14 0.9500
C14 C15 1.386(7)
C15 H15 0.9500
C15 C16 1.379(7)
C16 C17 1.539(6)
C17 C18 1.542(7)
C18 C19 1.386(7)
C19 H19 0.9500
C19 C20 1.397(9)
C20 H20 0.9500
C20 C21 1.360(10)
C21 H21 0.9500
C21 C22 1.385(8)
C22 H22 0.9500
C23 H23 0.9500
C23 C24 1.392(8)
C24 H24 0.9500
C24 C25 1.398(9)
C25 H25 0.9500
C25 C26 1.389(8)
C26 H26 0.9500
C26 C27 1.390(7)
C27 C28 1.540(7)
C28 C29 1.547(6)
C29 C30 1.395(7)
C30 H30 0.9500
C30 C31 1.392(8)
C31 H31 0.9500
C31 C32 1.381(8)
C32 H32 0.9500
C32 C33 1.397(8)
C33 H33 0.9500
C34 H34 0.9500
C34 C35 1.390(8)
C35 H35 0.9500
C35 C36 1.384(9)
C36 H36 0.9500
C36 C37 1.392(8)
C37 H37 0.9500
C37 C38 1.393(7)
C38 C39 1.543(7)
C39 C40 1.541(7)
C40 C41 1.388(7)
C41 H41 0.9500
C41 C42 1.390(8)
C42 H42 0.9500
C42 C43 1.382(9)
C43 H43 0.9500
C43 C44 1.384(8)
C44 H44 0.9500
C45 C46 1.510(8)
C46 H46A 0.9800
C46 H46B 0.9800
C46 H46C 0.9800
C47 C48 1.499(9)
C48 H48A 0.9800
C48 H48B 0.9800
C48 H48C 0.9800

loop_
_geom_torsion_atom_site_label_1
_geom_torsion_atom_site_label_2
_geom_torsion_atom_site_label_3
_geom_torsion_atom_site_label_4
_geom_torsion
Co1 O1 C6 O5 -85.8(4)
Co1 O1 C6 C5 32.9(4)
Co1 O1 C6 C7 155.2(3)
Co1 O2 C17 O6 42.0(5)
Co1 O2 C17 C16 162.2(3)
Co1 O2 C17 C18 -76.3(5)
Co1 O4 C39 O8 47.1(5)
Co1 O4 C39 C38 163.2(3)
Co1 O4 C39 C40 -75.1(4)
Co1 O9 C45 O10 -15.4(9)
Co1 O9 C45 C46 167.2(4)
Co1 N1 C1 C2 179.8(4)
Co1 N1 C5 C4 -179.3(4)
Co1 N1 C5 C6 4.4(5)
Co2 O1 C6 O5 43.9(5)
Co2 O1 C6 C5 162.6(3)
Co2 O1 C6 C7 -75.1(4)
Co2 O2 C17 O6 -87.9(4)
Co2 O2 C17 C16 32.3(4)
Co2 O2 C17 C18 153.8(3)
Co2 O3 C28 O7 48.0(5)
Co2 O3 C28 C27 -74.1(4)
Co2 O3 C28 C29 163.7(3)
Co2 O12 C47 O13 -18.1(9)
Co2 O12 C47 C48 167.2(4)
Co2 N3 C12 C13 176.8(4)
Co2 N3 C16 C15 -176.7(4)
Co2 N3 C16 C17 6.4(5)
Co3 O1 C6 O5 164.0(3)
Co3 O1 C6 C5 -77.3(4)
Co3 O1 C6 C7 45.0(4)
Co3 O3 C28 O7 -88.1(4)
Co3 O3 C28 C27 149.8(3)
Co3 O3 C28 C29 27.7(4)
Co3 O4 C39 O8 164.1(3)
Co3 O4 C39 C38 -79.9(4)
Co3 O4 C39 C40 41.9(4)
Co3 N2 C7 C6 7.1(5)
Co3 N2 C7 C8 -171.2(4)
Co3 N2 C11 C10 171.3(4)
Co3 N5 C29 C28 8.9(5)
Co3 N5 C29 C30 -172.6(3)
Co3 N5 C33 C32 172.5(4)
Co3 N7 C40 C39 0.7(5)
Co3 N7 C40 C41 -179.7(4)
Co3 N7 C44 C43 -179.9(4)
Co4 O2 C17 O6 162.8(3)
Co4 O2 C17 C16 -77.0(4)
Co4 O2 C17 C18 44.5(4)
Co4 O3 C28 O7 164.5(3)
Co4 O3 C28 C27 42.4(4)
Co4 O3 C28 C29 -79.8(3)
Co4 O4 C39 O8 -88.0(4)
Co4 O4 C39 C38 28.1(4)
Co4 O4 C39 C40 149.8(3)
Co4 N4 C18 C17 6.7(5)
Co4 N4 C18 C19 -174.3(4)
Co4 N4 C22 C21 175.3(4)
Co4 N6 C23 C24 179.0(4)
Co4 N6 C27 C26 -179.7(4)
Co4 N6 C27 C28 0.9(5)
Co4 N8 C34 C35 173.6(4)
Co4 N8 C38 C37 -173.0(3)
Co4 N8 C38 C39 8.6(5)
Ni1 O1 C6 O5 -85.8(4)
Ni1 O1 C6 C5 32.9(4)
Ni1 O1 C6 C7 155.2(3)
Ni1 O2 C17 O6 42.0(5)
Ni1 O2 C17 C16 162.2(3)
Ni1 O2 C17 C18 -76.3(5)
Ni1 O4 C39 O8 47.1(5)
Ni1 O4 C39 C38 163.2(3)
Ni1 O4 C39 C40 -75.1(4)
Ni1 O9 C45 O10 -15.4(9)
Ni1 O9 C45 C46 167.2(4)
Ni1 N1 C1 C2 179.8(4)
Ni1 N1 C5 C4 -179.3(4)
Ni1 N1 C5 C6 4.4(5)
Ni2 O1 C6 O5 43.9(5)
Ni2 O1 C6 C5 162.6(3)
Ni2 O1 C6 C7 -75.1(4)
Ni2 O2 C17 O6 -87.9(4)
Ni2 O2 C17 C16 32.3(4)
Ni2 O2 C17 C18 153.8(3)
Ni2 O3 C28 O7 48.0(5)
Ni2 O3 C28 C27 -74.1(4)
Ni2 O3 C28 C29 163.7(3)
Ni2 O12 C47 O13 -18.1(9)
Ni2 O12 C47 C48 167.2(4)
Ni2 N3 C12 C13 176.8(4)
Ni2 N3 C16 C15 -176.7(4)
Ni2 N3 C16 C17 6.4(5)
Ni3 O1 C6 O5 164.0(3)
Ni3 O1 C6 C5 -77.3(4)
Ni3 O1 C6 C7 45.0(4)
Ni3 O3 C28 O7 -88.1(4)
Ni3 O3 C28 C27 149.8(3)
Ni3 O3 C28 C29 27.7(4)
Ni3 O4 C39 O8 164.1(3)
Ni3 O4 C39 C38 -79.9(4)
Ni3 O4 C39 C40 41.9(4)
Ni3 N2 C7 C6 7.1(5)
Ni3 N2 C7 C8 -171.2(4)
Ni3 N2 C11 C10 171.3(4)
Ni3 N5 C29 C28 8.9(5)
Ni3 N5 C29 C30 -172.6(3)
Ni3 N5 C33 C32 172.5(4)
Ni3 N7 C40 C39 0.7(5)
Ni3 N7 C40 C41 -179.7(4)
Ni3 N7 C44 C43 -179.9(4)
Ni4 O2 C17 O6 162.8(3)
Ni4 O2 C17 C16 -77.0(4)
Ni4 O2 C17 C18 44.5(4)
Ni4 O3 C28 O7 164.5(3)
Ni4 O3 C28 C27 42.4(4)
Ni4 O3 C28 C29 -79.8(3)
Ni4 O4 C39 O8 -88.0(4)
Ni4 O4 C39 C38 28.1(4)
Ni4 O4 C39 C40 149.8(3)
Ni4 N4 C18 C17 6.7(5)
Ni4 N4 C18 C19 -174.3(4)
Ni4 N4 C22 C21 175.3(4)
Ni4 N6 C23 C24 179.0(4)
Ni4 N6 C27 C26 -179.7(4)
Ni4 N6 C27 C28 0.9(5)
Ni4 N8 C34 C35 173.6(4)
Ni4 N8 C38 C37 -173.0(3)
Ni4 N8 C38 C39 8.6(5)
O1 C6 C7 N2 -35.9(5)
O1 C6 C7 C8 142.4(4)
O2 C17 C18 N4 -35.2(6)
O2 C17 C18 C19 145.8(5)
O3 C28 C29 N5 -23.5(5)
O3 C28 C29 C30 158.0(4)
O4 C39 C40 N7 -28.5(5)
O4 C39 C40 C41 151.9(4)
O5 C6 C7 N2 -157.4(4)
O5 C6 C7 C8 20.9(6)
O6 C17 C18 N4 -155.3(4)
O6 C17 C18 C19 25.7(6)
O7 C28 C29 N5 96.6(4)
O7 C28 C29 C30 -81.9(5)
O8 C39 C40 N7 -151.5(4)
O8 C39 C40 C41 28.9(6)
N1 C1 C2 C3 -0.8(9)
N1 C5 C6 O1 -23.6(5)
N1 C5 C6 O5 97.8(4)
N1 C5 C6 C7 -142.6(4)
N2 C7 C8 C9 -2.0(8)
N3 C12 C13 C14 -0.3(8)
N3 C16 C17 O2 -24.7(5)
N3 C16 C17 O6 96.7(4)
N3 C16 C17 C18 -143.0(4)
N4 C18 C19 C20 -2.0(8)
N5 C29 C30 C31 -0.9(7)
N6 C23 C24 C25 1.1(8)
N6 C27 C28 O3 -29.1(5)
N6 C27 C28 O7 -152.0(4)
N6 C27 C28 C29 90.9(5)
N7 C40 C41 C42 -1.1(8)
N8 C34 C35 C36 -1.0(8)
N8 C38 C39 O4 -23.5(5)
N8 C38 C39 O8 96.7(4)
N8 C38 C39 C40 -143.4(4)
C1 N1 C5 C4 -0.1(7)
C1 N1 C5 C6 -176.4(4)
C1 C2 C3 C4 0.2(9)
C2 C3 C4 C5 0.3(8)
C3 C4 C5 N1 -0.4(8)
C3 C4 C5 C6 175.6(5)
C4 C5 C6 O1 160.0(4)
C4 C5 C6 O5 -78.6(6)
C4 C5 C6 C7 41.0(6)
C5 N1 C1 C2 0.7(8)
C5 C6 C7 N2 83.3(5)
C5 C6 C7 C8 -98.4(5)
C6 C7 C8 C9 179.9(5)
C7 N2 C11 C10 -0.3(8)
C7 C8 C9 C10 1.4(9)
C8 C9 C10 C11 -0.4(9)
C9 C10 C11 N2 -0.2(9)
C11 N2 C7 C6 179.7(4)
C11 N2 C7 C8 1.4(7)
C12 N3 C16 C15 0.9(7)
C12 N3 C16 C17 -176.0(4)
C12 C13 C14 C15 0.8(8)
C13 C14 C15 C16 -0.4(8)
C14 C15 C16 N3 -0.5(8)
C14 C15 C16 C17 176.2(5)
C15 C16 C17 O2 158.4(4)
C15 C16 C17 O6 -80.2(6)
C15 C16 C17 C18 40.0(6)
C16 N3 C12 C13 -0.6(7)
C16 C17 C18 N4 83.9(5)
C16 C17 C18 C19 -95.0(6)
C17 C18 C19 C20 176.9(5)
C18 N4 C22 C21 1.4(8)
C18 C19 C20 C21 2.2(9)
C19 C20 C21 C22 -0.6(10)
C20 C21 C22 N4 -1.2(9)
C22 N4 C18 C17 -178.8(5)
C22 N4 C18 C19 0.2(7)
C23 N6 C27 C26 -0.3(7)
C23 N6 C27 C28 -179.7(4)
C23 C24 C25 C26 -1.4(8)
C24 C25 C26 C27 0.8(8)
C25 C26 C27 N6 0.0(7)
C25 C26 C27 C28 179.4(5)
C26 C27 C28 O3 151.5(4)
C26 C27 C28 O7 28.6(6)
C26 C27 C28 C29 -88.5(5)
C27 N6 C23 C24 -0.3(7)
C27 C28 C29 N5 -143.1(4)
C27 C28 C29 C30 38.4(6)
C28 C29 C30 C31 177.5(4)
C29 N5 C33 C32 -1.6(7)
C29 C30 C31 C32 -0.9(7)
C30 C31 C32 C33 1.4(8)
C31 C32 C33 N5 -0.2(8)
C33 N5 C29 C28 -176.4(4)
C33 N5 C29 C30 2.1(6)
C34 N8 C38 C37 2.3(6)
C34 N8 C38 C39 -176.1(4)
C34 C35 C36 C37 2.0(8)
C35 C36 C37 C38 -0.8(7)
C36 C37 C38 N8 -1.3(7)
C36 C37 C38 C39 176.9(4)
C37 C38 C39 O4 158.1(4)
C37 C38 C39 O8 -81.6(5)
C37 C38 C39 C40 38.3(6)
C38 N8 C34 C35 -1.1(7)
C38 C39 C40 N7 91.8(4)
C38 C39 C40 C41 -87.8(5)
C39 C40 C41 C42 178.5(5)
C40 N7 C44 C43 -0.2(7)
C40 C41 C42 C43 1.1(8)
C41 C42 C43 C44 -0.7(9)
C42 C43 C44 N7 0.2(9)
C44 N7 C40 C39 -179.0(4)
C44 N7 C40 C41 0.6(7)

loop_
_exptl_oxdiff_crystal_face_indexfrac_h
_exptl_oxdiff_crystal_face_indexfrac_k
_exptl_oxdiff_crystal_face_indexfrac_l
_exptl_oxdiff_crystal_face_x
_exptl_oxdiff_crystal_face_y
_exptl_oxdiff_crystal_face_z
14.8634 -0.9752 6.9797 -0.4398 0.3151 0.8196
-14.8662 -14.8758 -1.0162 0.9602 0.1643 -0.1954
4.9472 -11.8795 -7.8709 0.0099 0.8889 0.4667
-10.9088 -15.8582 -15.8339 0.6069 0.7765 -0.2532
-0.9834 -5.9510 25.7204 0.5935 -0.5535 0.6125
16.8487 7.9417 9.9372 -0.7123 -0.0787 0.6703
7.9362 15.8550 14.8340 -0.5075 -0.8431 0.1029
4.9625 16.8434 9.8763 -0.4956 -0.8326 -0.1510
-10.9034 4.9451 -18.8399 -0.0023 0.0033 -0.9858
-16.8457 -3.9805 -4.9999 0.6807 -0.2331 -0.7107
-12.8872 0.9812 -21.8067 0.1360 0.1919 -0.9981
-4.9464 10.8882 10.8396 0.0624 -0.9364 -0.3809
8.9157 -9.8972 5.9855 0.0157 0.5217 0.8278
-0.9809 9.9002 18.7679 0.0578 -1.0034 -0.0295
12.8829 15.8655 -4.9268 -1.0017 -0.0923 -0.0321
10.9044 -3.9550 20.8160 0.0057 -0.1034 0.9890
-8.9269 -1.9849 -26.7312 -0.0120 0.5909 -0.8134
-0.9825 12.8737 11.8396 -0.1288 -0.9199 -0.2511
0.9841 6.9414 -24.7333 -0.6051 0.4830 -0.6270

loop_
_twin_individual_id
_twin_individual_mass_fraction_refined
_oxdiff_twin_reflns_isolated
_oxdiff_twin_reflns_overlapped
_twin_individual_twin_lattice_type
_twin_individual_twin_matrix_11
_twin_individual_twin_matrix_12
_twin_individual_twin_matrix_13
_twin_individual_twin_matrix_21
_twin_individual_twin_matrix_22
_twin_individual_twin_matrix_23
_twin_individual_twin_matrix_31
_twin_individual_twin_matrix_32
_twin_individual_twin_matrix_33
1 0.8336(7) 34403 29251 ref 1.0000 0.0000 0.0000 0.0000 1.0000 0.0000 0.0000 0.0000 1.0000
2 0.1664(7) 34351 29251 nmt 0.9439 0.0628 0.0460 0.9681 -0.9681 0.0255 0.9718 0.0295 -0.9789
